data_1573299
loop_
_publ_author_name
'Sorace, Lorenzo'
'Dmitriev, Alexey A.'
'Perfetti, Mauro'
'Vostrikova, Kira E.'

_publ_section_title
;
 Slow magnetic relaxation and strong magnetic coupling in the nitroxyl
 radical complexes of Lanthanide(III) with diamagnetic ground state (Ln =
 Lu, Eu)
;
_journal_name_full 'Chemical Science'
_journal_paper_doi 10.1039/D4SC05035E
_journal_year 2024
_chemical_formula_moiety 'C15 H16 Lu N6 O11'
_chemical_formula_sum 'C15 H16 Lu N6 O11'
_chemical_formula_weight 631.31
_chemical_properties_physical Moisture-sensitive
_space_group_crystal_system monoclinic
_space_group_IT_number 14
_space_group_name_Hall '-P 2yn'
_space_group_name_H-M_alt 'P 1 21/n 1'
_atom_sites_solution_hydrogens geom
_atom_sites_solution_primary dual
_audit_creation_date 2024-05-13
_audit_creation_method
;
Olex2 1.3
(compiled 2020.11.12 svn.r5f609507 for OlexSys, GUI svn.r6408)
;
_audit_update_record
;
2024-07-26 deposited with the CCDC.	2024-11-18 downloaded from the CCDC.
;
_cell_angle_alpha 90
_cell_angle_beta 104.0880(10)
_cell_angle_gamma 90
_cell_formula_units_Z 4
_cell_length_a 9.9511(2)
_cell_length_b 16.4632(4)
_cell_length_c 12.8156(3)
_cell_measurement_reflns_used 9930
_cell_measurement_temperature 150(2)
_cell_measurement_theta_max 30.49
_cell_measurement_theta_min 2.45
_cell_volume 2036.39(8)
_computing_cell_refinement 'SAINT V8.40A (Bruker, 2019)'
_computing_data_collection 'Bruker APEX3'
_computing_data_reduction 'SAINT V8.40A (Bruker, 2019)'
_computing_molecular_graphics 'Olex2 1.3 (Dolomanov et al., 2009)'
_computing_publication_material 'Olex2 1.3 (Dolomanov et al., 2009)'
_computing_structure_refinement 'SHELXL 2014/7 (Sheldrick, 2015)'
_computing_structure_solution 'SHELXT  (Sheldrick, 2015)'
_diffrn_ambient_temperature 150(2)
_diffrn_detector PIXEL
_diffrn_detector_area_resol_mean 7.41
_diffrn_detector_type 'Bruker PHOTON III area detector'
_diffrn_measured_fraction_theta_full 0.957
_diffrn_measured_fraction_theta_max 0.961
_diffrn_measurement_device 'three-circle diffractometer'
_diffrn_measurement_device_type 'Bruker D8 Venture diffractometer'
_diffrn_measurement_method '\f and \w scans'
_diffrn_radiation_monochromator 'Incoatec HELIOS multilayer mirrors'
_diffrn_radiation_type MoK\a
_diffrn_radiation_wavelength 0.71073
_diffrn_reflns_av_R_equivalents 0.0300
_diffrn_reflns_av_unetI/netI 0.0196
_diffrn_reflns_Laue_measured_fraction_full 0.957
_diffrn_reflns_Laue_measured_fraction_max 0.961
_diffrn_reflns_limit_h_max 12
_diffrn_reflns_limit_h_min -12
_diffrn_reflns_limit_k_max 19
_diffrn_reflns_limit_k_min -20
_diffrn_reflns_limit_l_max 15
_diffrn_reflns_limit_l_min -16
_diffrn_reflns_number 26385
_diffrn_reflns_point_group_measured_fraction_full 0.957
_diffrn_reflns_point_group_measured_fraction_max 0.961
_diffrn_reflns_theta_full 25.242
_diffrn_reflns_theta_max 26.372
_diffrn_reflns_theta_min 2.053
_diffrn_source 'Incoatec IuS3.0 microfocus X-ray tube'
_diffrn_source_current 1.4
_diffrn_source_power 0.07
_diffrn_source_voltage 50.0
_exptl_absorpt_coefficient_mu 4.922
_exptl_absorpt_correction_T_max 0.3368
_exptl_absorpt_correction_T_min 0.2581
_exptl_absorpt_correction_type multi-scan
_exptl_absorpt_process_details
;
SADABS-2016/2 (Bruker,2016/2) was used for absorption correction.
wR2(int) was 0.0806 before and 0.0426 after correction.
The Ratio of minimum to maximum transmission is 0.7663.
The \l/2 correction factor is Not present.
;
_exptl_crystal_colour yellow
_exptl_crystal_colour_primary yellow
_exptl_crystal_density_diffrn 2.059
_exptl_crystal_description prism
_exptl_crystal_F_000 1228
_exptl_crystal_preparation 'Magnetic properties'
_exptl_crystal_recrystallization_method 'Re-crystallisation from solvent: acetonitrile'
_exptl_crystal_size_max 0.15
_exptl_crystal_size_mid 0.12
_exptl_crystal_size_min 0.06
_refine_diff_density_max 0.343
_refine_diff_density_min -0.296
_refine_diff_density_rms 0.058
_refine_ls_extinction_method none
_refine_ls_goodness_of_fit_ref 1.058
_refine_ls_hydrogen_treatment constr
_refine_ls_matrix_type full
_refine_ls_number_parameters 300
_refine_ls_number_reflns 4001
_refine_ls_number_restraints 0
_refine_ls_restrained_S_all 1.058
_refine_ls_R_factor_all 0.0159
_refine_ls_R_factor_gt 0.0149
_refine_ls_shift/su_max 0.001
_refine_ls_shift/su_mean 0.000
_refine_ls_structure_factor_coef Fsqd
_refine_ls_weighting_details 'w=1/[\s^2^(Fo^2^)+1.7579P] where P=(Fo^2^+2Fc^2^)/3'
_refine_ls_weighting_scheme calc
_refine_ls_wR_factor_gt 0.0312
_refine_ls_wR_factor_ref 0.0316
_reflns_Friedel_coverage 0.000
_reflns_number_gt 3835
_reflns_number_total 4001
_reflns_threshold_expression 'I > 2\s(I)'
_cod_data_source_file d4sc05035e2.cif
_cod_data_source_block kv954_Lu
_cod_database_code 1573299
_shelx_shelxl_version_number 2014/7
_shelx_space_group_comment
;
The symmetry employed for this shelxl refinement is uniquely defined
by the following loop, which should always be used as a source of
symmetry information in preference to the above space-group names.
They are only intended as comments.
;
_shelx_estimated_absorpt_t_max 0.757
_shelx_estimated_absorpt_t_min 0.526
_olex2_refinement_description
;
1. Fixed Uiso
 At 1.2 times of:
  All C(H) groups, All C(H,H) groups
 At 1.5 times of:
  All C(H,H,H) groups
2.a Secondary CH2 refined with riding coordinates:
 C00R(H00D,H00E)
2.b Aromatic/amide H refined with riding coordinates:
 C00J(H00J), C00K(H00K), C00N(H00N), C00Q(H00Q), C00S(H00S), C00V(H00V),
 C00W(H00W), C00X(H00X)
2.c Idealised Me refined as rotating group:
 C00P(H00A,H00B,H00C), C00U(H00F,H00G,H00H)
;
_olex2_submission_special_instructions 'No special instructions were received'

loop_
_space_group_symop_operation_xyz
'x, y, z'
'-x+1/2, y+1/2, -z+1/2'
'-x, -y, -z'
'x-1/2, -y-1/2, z-1/2'

loop_
_atom_site_label
_atom_site_type_symbol
_atom_site_fract_x
_atom_site_fract_y
_atom_site_fract_z
_atom_site_U_iso_or_equiv
_atom_site_adp_type
_atom_site_occupancy
_atom_site_site_symmetry_order
_atom_site_calc_flag
_atom_site_refinement_flags_posn
_atom_site_refinement_flags_adp
_atom_site_refinement_flags_occupancy
_atom_site_disorder_assembly
_atom_site_disorder_group
Lu1 Lu 0.41163(2) 0.24142(2) 0.29698(2) 0.01660(4) Uani 1 1 d . . . . .
O5 O 0.47365(15) 0.36349(9) 0.21923(12) 0.0271(3) Uani 1 1 d . . . . .
O1 O 0.20511(13) 0.17077(9) 0.23018(11) 0.0220(3) Uani 1 1 d . . . . .
N3 N 0.37191(16) 0.16213(10) 0.44726(13) 0.0182(3) Uani 1 1 d . . . . .
O10 O 0.49498(15) 0.10930(9) 0.28258(12) 0.0264(3) Uani 1 1 d . . . . .
O2 O -0.00224(14) 0.16480(9) 0.41367(11) 0.0226(3) Uani 1 1 d . . . . .
O7 O 0.52056(14) 0.32438(9) 0.44211(12) 0.0252(3) Uani 1 1 d . . . . .
O4 O 0.28226(15) 0.30606(9) 0.13886(12) 0.0279(3) Uani 1 1 d . . . . .
O8 O 0.65651(15) 0.25294(9) 0.37166(13) 0.0280(3) Uani 1 1 d . . . . .
O9 O 0.74147(15) 0.35130(11) 0.48286(13) 0.0355(4) Uani 1 1 d . . . . .
O12 O 0.61395(15) 0.07488(9) 0.16741(12) 0.0263(3) Uani 1 1 d . . . . .
O11 O 0.51766(15) 0.19455(9) 0.16100(11) 0.0259(3) Uani 1 1 d . . . . .
N6 N 0.54466(16) 0.12461(10) 0.20165(13) 0.0204(4) Uani 1 1 d . . . . .
N2 N 0.23788(16) 0.31567(10) 0.36307(13) 0.0187(3) Uani 1 1 d . . . . .
O6 O 0.34451(19) 0.41872(10) 0.07415(14) 0.0394(4) Uani 1 1 d . . . . .
N1 N 0.11321(16) 0.15673(10) 0.28211(13) 0.0192(3) Uani 1 1 d . . . . .
N5 N 0.64429(17) 0.31097(11) 0.43464(14) 0.0239(4) Uani 1 1 d . . . . .
N4 N 0.36656(19) 0.36476(11) 0.14118(15) 0.0259(4) Uani 1 1 d . . . . .
C12 C 0.0243(2) 0.32675(13) 0.41703(16) 0.0218(4) Uani 1 1 d . . . . .
H00J H -0.0523 0.3007 0.4348 0.026 Uiso 1 1 calc R U . . .
C13 C 0.0339(2) 0.41034(13) 0.41707(16) 0.0246(4) Uani 1 1 d . . . . .
H00K H -0.0370 0.4427 0.4339 0.030 Uiso 1 1 calc R U . . .
C6 C 0.24749(19) 0.15085(12) 0.46950(15) 0.0183(4) Uani 1 1 d . . . . .
C1 C 0.12285(19) 0.18913(12) 0.39157(15) 0.0190(4) Uani 1 1 d . . . . .
C15 C 0.2466(2) 0.39717(12) 0.36597(16) 0.0222(4) Uani 1 1 d . . . . .
H00N H 0.3249 0.4220 0.3490 0.027 Uiso 1 1 calc R U . . .
C3 C -0.02833(19) 0.12617(12) 0.23197(16) 0.0201(4) Uani 1 1 d . . . . .
C5 C -0.0210(2) 0.05399(13) 0.16072(18) 0.0280(5) Uani 1 1 d . . . . .
H00A H 0.0218 0.0705 0.1028 0.042 Uiso 1 1 calc R U . . .
H00B H -0.1148 0.0336 0.1296 0.042 Uiso 1 1 calc R U . . .
H00C H 0.0346 0.0110 0.2035 0.042 Uiso 1 1 calc R U . . .
C14 C 0.1477(2) 0.44664(13) 0.39230(17) 0.0248(4) Uani 1 1 d . . . . .
H00Q H 0.1575 0.5041 0.3934 0.030 Uiso 1 1 calc R U . . .
C2 C -0.0685(2) 0.10436(13) 0.33642(17) 0.0226(4) Uani 1 1 d . . . . .
H00D H -0.1704 0.1061 0.3261 0.027 Uiso 1 1 calc R U . . .
H00E H -0.0353 0.0493 0.3608 0.027 Uiso 1 1 calc R U . . .
C9 C 0.4734(2) 0.08002(13) 0.60046(17) 0.0267(5) Uani 1 1 d . . . . .
H00S H 0.5536 0.0552 0.6444 0.032 Uiso 1 1 calc R U . . .
C11 C 0.12860(19) 0.28170(12) 0.39058(15) 0.0186(4) Uani 1 1 d . . . . .
C4 C -0.1134(2) 0.19606(13) 0.17070(17) 0.0246(4) Uani 1 1 d . . . . .
H00F H -0.1242 0.2386 0.2215 0.037 Uiso 1 1 calc R U . . .
H00G H -0.2049 0.1760 0.1326 0.037 Uiso 1 1 calc R U . . .
H00H H -0.0657 0.2185 0.1186 0.037 Uiso 1 1 calc R U . . .
C10 C 0.4828(2) 0.12654(13) 0.51263(16) 0.0229(4) Uani 1 1 d . . . . .
H00V H 0.5711 0.1337 0.4978 0.027 Uiso 1 1 calc R U . . .
C7 C 0.2303(2) 0.10627(13) 0.55669(17) 0.0240(4) Uani 1 1 d . . . . .
H00W H 0.1413 0.1005 0.5707 0.029 Uiso 1 1 calc R U . . .
C8 C 0.3455(2) 0.07026(14) 0.62324(17) 0.0284(5) Uani 1 1 d . . . . .
H00X H 0.3367 0.0392 0.6838 0.034 Uiso 1 1 calc R U . . .

loop_
_atom_site_aniso_label
_atom_site_aniso_U_11
_atom_site_aniso_U_22
_atom_site_aniso_U_33
_atom_site_aniso_U_23
_atom_site_aniso_U_13
_atom_site_aniso_U_12
Lu1 0.01295(5) 0.01879(6) 0.01895(5) 0.00046(3) 0.00558(3) 0.00011(3)
O5 0.0260(8) 0.0266(8) 0.0280(8) 0.0006(6) 0.0049(6) -0.0027(6)
O1 0.0167(7) 0.0287(8) 0.0225(7) -0.0015(6) 0.0082(6) -0.0045(6)
N3 0.0170(8) 0.0196(8) 0.0181(8) -0.0016(6) 0.0044(6) 0.0011(6)
O10 0.0305(8) 0.0240(8) 0.0297(8) 0.0013(6) 0.0171(7) 0.0005(6)
O2 0.0164(7) 0.0288(8) 0.0246(7) 0.0001(6) 0.0085(6) -0.0047(6)
O7 0.0137(7) 0.0350(8) 0.0283(8) -0.0062(6) 0.0077(6) -0.0013(6)
O4 0.0216(7) 0.0303(8) 0.0310(8) 0.0090(7) 0.0048(6) -0.0007(6)
O8 0.0192(7) 0.0331(9) 0.0307(8) -0.0101(7) 0.0046(6) 0.0031(6)
O9 0.0197(8) 0.0461(10) 0.0405(9) -0.0151(8) 0.0067(7) -0.0100(7)
O12 0.0251(7) 0.0254(8) 0.0305(8) -0.0084(6) 0.0110(6) 0.0006(6)
O11 0.0302(8) 0.0261(8) 0.0226(7) 0.0030(6) 0.0088(6) 0.0064(6)
N6 0.0158(8) 0.0236(9) 0.0216(8) -0.0055(7) 0.0041(7) -0.0025(6)
N2 0.0137(8) 0.0217(9) 0.0207(8) 0.0004(7) 0.0043(6) 0.0011(6)
O6 0.0494(10) 0.0307(9) 0.0383(9) 0.0163(8) 0.0108(8) 0.0045(8)
N1 0.0144(8) 0.0228(9) 0.0207(8) -0.0001(7) 0.0047(6) -0.0008(6)
N5 0.0185(9) 0.0298(10) 0.0237(9) -0.0025(8) 0.0055(7) -0.0017(7)
N4 0.0286(10) 0.0235(10) 0.0286(10) 0.0047(8) 0.0131(8) 0.0041(7)
C12 0.0185(9) 0.0290(11) 0.0193(10) -0.0003(8) 0.0069(8) 0.0020(8)
C13 0.0232(10) 0.0298(12) 0.0217(10) -0.0010(9) 0.0070(8) 0.0080(8)
C6 0.0195(9) 0.0174(10) 0.0175(9) -0.0016(8) 0.0037(8) -0.0008(7)
C1 0.0152(9) 0.0235(10) 0.0199(10) 0.0015(8) 0.0075(8) -0.0010(7)
C15 0.0209(10) 0.0210(10) 0.0258(10) 0.0018(8) 0.0074(8) -0.0006(8)
C3 0.0149(9) 0.0204(10) 0.0241(10) 0.0023(8) 0.0030(8) -0.0029(7)
C5 0.0314(12) 0.0216(11) 0.0304(12) -0.0017(9) 0.0066(9) -0.0037(9)
C14 0.0273(11) 0.0225(11) 0.0242(10) 0.0002(8) 0.0054(9) 0.0045(8)
C2 0.0182(10) 0.0239(11) 0.0257(10) 0.0017(8) 0.0053(8) -0.0048(8)
C9 0.0251(11) 0.0268(11) 0.0243(11) 0.0032(9) -0.0015(8) 0.0045(8)
C11 0.0168(9) 0.0236(10) 0.0149(9) 0.0018(8) 0.0030(7) 0.0013(7)
C4 0.0190(10) 0.0273(11) 0.0256(11) 0.0072(9) 0.0018(8) 0.0021(8)
C10 0.0190(10) 0.0243(11) 0.0239(10) -0.0007(8) 0.0025(8) 0.0029(8)
C7 0.0239(10) 0.0245(11) 0.0242(10) 0.0027(8) 0.0073(8) -0.0017(8)
C8 0.0341(12) 0.0269(12) 0.0231(11) 0.0071(9) 0.0051(9) -0.0013(9)

loop_
_atom_type_symbol
_atom_type_description
_atom_type_scat_dispersion_real
_atom_type_scat_dispersion_imag
_atom_type_scat_source
C C 0.0033 0.0016 'International Tables Vol C Tables 4.2.6.8 and 6.1.1.4'
H H 0.0000 0.0000 'International Tables Vol C Tables 4.2.6.8 and 6.1.1.4'
Lu Lu -0.4720 5.8584 'International Tables Vol C Tables 4.2.6.8 and 6.1.1.4'
N N 0.0061 0.0033 'International Tables Vol C Tables 4.2.6.8 and 6.1.1.4'
O O 0.0106 0.0060 'International Tables Vol C Tables 4.2.6.8 and 6.1.1.4'

loop_
_geom_angle_atom_site_label_1
_geom_angle_atom_site_label_2
_geom_angle_atom_site_label_3
_geom_angle
_geom_angle_site_symmetry_1
_geom_angle_site_symmetry_3
_geom_angle_publ_flag
O5 Lu1 N3 152.60(5) . . ?
O5 Lu1 O8 76.09(5) . . ?
O5 Lu1 N6 101.51(5) . . ?
O5 Lu1 N2 90.01(5) . . ?
O5 Lu1 N5 70.13(5) . . ?
O5 Lu1 N4 26.83(5) . . ?
O1 Lu1 O5 124.02(5) . . ?
O1 Lu1 N3 74.06(5) . . ?
O1 Lu1 O10 78.83(5) . . ?
O1 Lu1 O7 140.82(5) . . ?
O1 Lu1 O4 70.37(5) . . ?
O1 Lu1 O8 154.63(5) . . ?
O1 Lu1 O11 94.45(5) . . ?
O1 Lu1 N6 88.00(5) . . ?
O1 Lu1 N2 75.00(5) . . ?
O1 Lu1 N5 163.01(5) . . ?
O1 Lu1 N4 97.21(5) . . ?
N3 Lu1 N6 99.38(5) . . ?
N3 Lu1 N5 89.39(5) . . ?
N3 Lu1 N4 157.11(5) . . ?
O10 Lu1 O5 127.83(5) . . ?
O10 Lu1 N3 72.22(5) . . ?
O10 Lu1 O4 118.46(5) . . ?
O10 Lu1 O8 76.17(5) . . ?
O10 Lu1 O11 54.10(5) . . ?
O10 Lu1 N6 27.23(5) . . ?
O10 Lu1 N2 141.87(5) . . ?
O10 Lu1 N5 100.07(5) . . ?
O10 Lu1 N4 127.73(5) . . ?
O7 Lu1 O5 74.04(5) . . ?
O7 Lu1 N3 79.51(5) . . ?
O7 Lu1 O10 119.76(5) . . ?
O7 Lu1 O4 117.74(5) . . ?
O7 Lu1 O8 53.84(5) . . ?
O7 Lu1 O11 124.62(5) . . ?
O7 Lu1 N6 124.94(5) . . ?
O7 Lu1 N2 70.26(5) . . ?
O7 Lu1 N5 27.05(5) . . ?
O7 Lu1 N4 96.07(5) . . ?
O4 Lu1 O5 53.71(5) . . ?
O4 Lu1 N3 139.17(5) . . ?
O4 Lu1 O8 126.36(5) . . ?
O4 Lu1 O11 76.39(5) . . ?
O4 Lu1 N6 98.76(5) . . ?
O4 Lu1 N2 77.76(5) . . ?
O4 Lu1 N5 123.37(5) . . ?
O4 Lu1 N4 26.88(5) . . ?
O8 Lu1 N3 94.10(5) . . ?
O8 Lu1 N6 71.58(5) . . ?
O8 Lu1 N2 124.10(5) . . ?
O8 Lu1 N5 27.12(5) . . ?
O8 Lu1 N4 101.39(5) . . ?
O11 Lu1 O5 76.20(5) . . ?
O11 Lu1 N3 126.31(5) . . ?
O11 Lu1 O8 74.27(5) . . ?
O11 Lu1 N6 26.97(5) . . ?
O11 Lu1 N2 154.08(5) . . ?
O11 Lu1 N5 98.56(5) . . ?
O11 Lu1 N4 74.67(5) . . ?
N6 Lu1 N5 98.69(5) . . ?
N6 Lu1 N4 101.45(5) . . ?
N2 Lu1 N3 74.23(5) . . ?
N2 Lu1 N6 162.86(5) . . ?
N2 Lu1 N5 97.14(5) . . ?
N2 Lu1 N4 83.11(5) . . ?
N5 Lu1 N4 96.73(5) . . ?
N4 O5 Lu1 95.15(11) . . ?
N1 O1 Lu1 125.27(11) . . ?
C6 N3 Lu1 125.05(12) . . ?
C10 N3 Lu1 117.31(13) . . ?
C10 N3 C6 117.64(17) . . ?
N6 O10 Lu1 95.44(11) . . ?
C1 O2 C2 109.77(14) . . ?
N5 O7 Lu1 96.18(11) . . ?
N4 O4 Lu1 95.91(11) . . ?
N5 O8 Lu1 93.88(11) . . ?
N6 O11 Lu1 94.67(11) . . ?
O10 N6 Lu1 57.33(9) . . ?
O12 N6 Lu1 173.92(13) . . ?
O12 N6 O10 121.62(17) . . ?
O12 N6 O11 123.03(17) . . ?
O11 N6 Lu1 58.36(9) . . ?
O11 N6 O10 115.35(16) . . ?
C15 N2 Lu1 117.68(12) . . ?
C11 N2 Lu1 124.85(13) . . ?
C11 N2 C15 117.33(17) . . ?
O1 N1 C1 122.61(15) . . ?
O1 N1 C3 124.03(16) . . ?
C1 N1 C3 111.55(15) . . ?
O7 N5 Lu1 56.77(9) . . ?
O8 N5 Lu1 59.01(9) . . ?
O8 N5 O7 114.77(16) . . ?
O9 N5 Lu1 169.58(15) . . ?
O9 N5 O7 122.12(17) . . ?
O9 N5 O8 123.10(17) . . ?
O5 N4 Lu1 58.02(9) . . ?
O5 N4 O4 115.24(16) . . ?
O4 N4 Lu1 57.22(9) . . ?
O6 N4 Lu1 178.65(15) . . ?
O6 N4 O5 122.63(19) . . ?
O6 N4 O4 122.12(19) . . ?
C13 C12 H00J 120.7 . . ?
C13 C12 C11 118.63(19) . . ?
C11 C12 H00J 120.7 . . ?
C12 C13 H00K 120.3 . . ?
C12 C13 C14 119.41(19) . . ?
C14 C13 H00K 120.3 . . ?
N3 C6 C1 116.51(16) . . ?
N3 C6 C7 122.99(18) . . ?
C7 C6 C1 120.49(17) . . ?
O2 C1 N1 103.45(15) . . ?
O2 C1 C6 111.74(16) . . ?
O2 C1 C11 108.93(15) . . ?
N1 C1 C6 109.02(15) . . ?
N1 C1 C11 110.22(15) . . ?
C11 C1 C6 113.07(15) . . ?
N2 C15 H00N 118.3 . . ?
N2 C15 C14 123.36(19) . . ?
C14 C15 H00N 118.3 . . ?
N1 C3 C5 110.34(16) . . ?
N1 C3 C2 97.07(15) . . ?
N1 C3 C4 108.40(16) . . ?
C5 C3 C2 113.92(17) . . ?
C5 C3 C4 112.57(17) . . ?
C4 C3 C2 113.34(17) . . ?
C3 C5 H00A 109.5 . . ?
C3 C5 H00B 109.5 . . ?
C3 C5 H00C 109.5 . . ?
H00A C5 H00B 109.5 . . ?
H00A C5 H00C 109.5 . . ?
H00B C5 H00C 109.5 . . ?
C13 C14 H00Q 120.9 . . ?
C15 C14 C13 118.2(2) . . ?
C15 C14 H00Q 120.9 . . ?
O2 C2 C3 105.37(15) . . ?
O2 C2 H00D 110.7 . . ?
O2 C2 H00E 110.7 . . ?
C3 C2 H00D 110.7 . . ?
C3 C2 H00E 110.7 . . ?
H00D C2 H00E 108.8 . . ?
C10 C9 H00S 120.5 . . ?
C8 C9 H00S 120.5 . . ?
C8 C9 C10 118.94(19) . . ?
N2 C11 C12 122.98(19) . . ?
N2 C11 C1 116.90(16) . . ?
C12 C11 C1 120.13(17) . . ?
C3 C4 H00F 109.5 . . ?
C3 C4 H00G 109.5 . . ?
C3 C4 H00H 109.5 . . ?
H00F C4 H00G 109.5 . . ?
H00F C4 H00H 109.5 . . ?
H00G C4 H00H 109.5 . . ?
N3 C10 C9 122.69(19) . . ?
N3 C10 H00V 118.7 . . ?
C9 C10 H00V 118.7 . . ?
C6 C7 H00W 120.7 . . ?
C6 C7 C8 118.60(19) . . ?
C8 C7 H00W 120.7 . . ?
C9 C8 C7 119.13(19) . . ?
C9 C8 H00X 120.4 . . ?
C7 C8 H00X 120.4 . . ?

loop_
_geom_bond_atom_site_label_1
_geom_bond_atom_site_label_2
_geom_bond_distance
_geom_bond_site_symmetry_2
_geom_bond_publ_flag
Lu1 O5 2.3899(15) . ?
Lu1 O1 2.3351(13) . ?
Lu1 N3 2.4373(16) . ?
Lu1 O10 2.3511(15) . ?
Lu1 O7 2.3490(14) . ?
Lu1 O4 2.3719(14) . ?
Lu1 O8 2.3989(15) . ?
Lu1 O11 2.3750(14) . ?
Lu1 N6 2.7804(16) . ?
Lu1 N2 2.4319(16) . ?
Lu1 N5 2.7920(17) . ?
Lu1 N4 2.8062(18) . ?
O5 N4 1.272(2) . ?
O1 N1 1.276(2) . ?
N3 C6 1.349(2) . ?
N3 C10 1.346(3) . ?
O10 N6 1.278(2) . ?
O2 C1 1.401(2) . ?
O2 C2 1.445(2) . ?
O7 N5 1.277(2) . ?
O4 N4 1.275(2) . ?
O8 N5 1.275(2) . ?
O9 N5 1.211(2) . ?
O12 N6 1.219(2) . ?
O11 N6 1.265(2) . ?
N2 C15 1.344(3) . ?
N2 C11 1.344(2) . ?
O6 N4 1.218(2) . ?
N1 C1 1.482(3) . ?
N1 C3 1.486(2) . ?
C12 H00J 0.9500 . ?
C12 C13 1.379(3) . ?
C12 C11 1.383(3) . ?
C13 H00K 0.9500 . ?
C13 C14 1.384(3) . ?
C6 C1 1.526(3) . ?
C6 C7 1.382(3) . ?
C1 C11 1.525(3) . ?
C15 H00N 0.9500 . ?
C15 C14 1.381(3) . ?
C3 C5 1.511(3) . ?
C3 C2 1.530(3) . ?
C3 C4 1.528(3) . ?
C5 H00A 0.9800 . ?
C5 H00B 0.9800 . ?
C5 H00C 0.9800 . ?
C14 H00Q 0.9500 . ?
C2 H00D 0.9900 . ?
C2 H00E 0.9900 . ?
C9 H00S 0.9500 . ?
C9 C10 1.383(3) . ?
C9 C8 1.383(3) . ?
C4 H00F 0.9800 . ?
C4 H00G 0.9800 . ?
C4 H00H 0.9800 . ?
C10 H00V 0.9500 . ?
C7 H00W 0.9500 . ?
C7 C8 1.385(3) . ?
C8 H00X 0.9500 . ?

loop_
_geom_torsion_atom_site_label_1
_geom_torsion_atom_site_label_2
_geom_torsion_atom_site_label_3
_geom_torsion_atom_site_label_4
_geom_torsion
_geom_torsion_site_symmetry_1
_geom_torsion_site_symmetry_2
_geom_torsion_site_symmetry_3
_geom_torsion_site_symmetry_4
_geom_torsion_publ_flag
Lu1 O5 N4 O4 -0.28(17) . . . . ?
Lu1 O5 N4 O6 178.61(17) . . . . ?
Lu1 O1 N1 C1 4.2(2) . . . . ?
Lu1 O1 N1 C3 167.57(13) . . . . ?
Lu1 N3 C6 C1 1.9(2) . . . . ?
Lu1 N3 C6 C7 -179.04(15) . . . . ?
Lu1 N3 C10 C9 -179.96(16) . . . . ?
Lu1 O10 N6 O12 172.92(15) . . . . ?
Lu1 O10 N6 O11 -6.55(16) . . . . ?
Lu1 O7 N5 O8 -11.38(17) . . . . ?
Lu1 O7 N5 O9 167.68(17) . . . . ?
Lu1 O4 N4 O5 0.28(17) . . . . ?
Lu1 O4 N4 O6 -178.61(17) . . . . ?
Lu1 O8 N5 O7 11.10(17) . . . . ?
Lu1 O8 N5 O9 -167.95(18) . . . . ?
Lu1 O11 N6 O10 6.48(16) . . . . ?
Lu1 O11 N6 O12 -172.99(16) . . . . ?
Lu1 N2 C15 C14 173.87(16) . . . . ?
Lu1 N2 C11 C12 -173.00(14) . . . . ?
Lu1 N2 C11 C1 6.9(2) . . . . ?
O1 N1 C1 O2 175.53(16) . . . . ?
O1 N1 C1 C6 -65.4(2) . . . . ?
O1 N1 C1 C11 59.2(2) . . . . ?
O1 N1 C3 C5 48.7(2) . . . . ?
O1 N1 C3 C2 167.46(17) . . . . ?
O1 N1 C3 C4 -75.0(2) . . . . ?
N3 C6 C1 O2 172.02(16) . . . . ?
N3 C6 C1 N1 58.3(2) . . . . ?
N3 C6 C1 C11 -64.7(2) . . . . ?
N3 C6 C7 C8 -1.2(3) . . . . ?
O2 C1 C11 N2 -175.47(16) . . . . ?
O2 C1 C11 C12 4.4(2) . . . . ?
N2 C15 C14 C13 0.1(3) . . . . ?
N1 C1 C11 N2 -62.6(2) . . . . ?
N1 C1 C11 C12 117.28(19) . . . . ?
N1 C3 C2 O2 34.52(18) . . . . ?
C12 C13 C14 C15 1.4(3) . . . . ?
C13 C12 C11 N2 -1.2(3) . . . . ?
C13 C12 C11 C1 178.93(17) . . . . ?
C6 N3 C10 C9 -0.3(3) . . . . ?
C6 C1 C11 N2 59.7(2) . . . . ?
C6 C1 C11 C12 -120.42(19) . . . . ?
C6 C7 C8 C9 0.0(3) . . . . ?
C1 O2 C2 C3 -32.2(2) . . . . ?
C1 N1 C3 C5 -146.34(17) . . . . ?
C1 N1 C3 C2 -27.54(19) . . . . ?
C1 N1 C3 C4 89.97(19) . . . . ?
C1 C6 C7 C8 177.79(19) . . . . ?
C15 N2 C11 C12 2.6(3) . . . . ?
C15 N2 C11 C1 -177.50(16) . . . . ?
C3 N1 C1 O2 10.3(2) . . . . ?
C3 N1 C1 C6 129.31(16) . . . . ?
C3 N1 C1 C11 -106.04(17) . . . . ?
C5 C3 C2 O2 150.50(17) . . . . ?
C2 O2 C1 N1 13.81(19) . . . . ?
C2 O2 C1 C6 -103.32(18) . . . . ?
C2 O2 C1 C11 131.04(16) . . . . ?
C11 N2 C15 C14 -2.0(3) . . . . ?
C11 C12 C13 C14 -0.9(3) . . . . ?
C4 C3 C2 O2 -79.06(19) . . . . ?
C10 N3 C6 C1 -177.68(17) . . . . ?
C10 N3 C6 C7 1.4(3) . . . . ?
C10 C9 C8 C7 0.9(3) . . . . ?
C7 C6 C1 O2 -7.1(3) . . . . ?
C7 C6 C1 N1 -120.77(19) . . . . ?
C7 C6 C1 C11 116.3(2) . . . . ?
C8 C9 C10 N3 -0.8(3) . . . . ?
